data_7156594
loop_
_publ_author_name
'Zhang, Jiayong'
'Miao, Zhiwei'

_publ_section_title
;
 Bisphosphine catalyzed sequential [3 + 2] cycloaddition and Michael
 addition of ynones with benzylidenepyrazolones via dual
 \a',\a'-C(sp<sup>3</sup>)-H bifunctionalization to construct
 cyclopentanone-fused spiro-pyrazolones.
;
_journal_issue 48
_journal_name_full 'Organic &amp; biomolecular chemistry'
_journal_page_first 9461
_journal_page_last 9471
_journal_paper_doi 10.1039/c8ob02675k
_journal_volume 16
_journal_year 2018
_chemical_formula_sum 'C37 H30 N2 O3'
_chemical_formula_weight 550.63
_space_group_IT_number 14
_space_group_name_Hall '-P 2yn'
_space_group_name_H-M_alt 'P 1 21/n 1'
_symmetry_cell_setting monoclinic
_symmetry_space_group_name_Hall '-P 2yn'
_symmetry_space_group_name_H-M 'P 1 21/n 1'
_atom_sites_solution_hydrogens geom
_atom_sites_solution_primary direct
_atom_sites_solution_secondary difmap
_audit_creation_method SHELXL-97
_audit_update_record
;
2017-03-25 deposited with the CCDC.
2018-11-27 downloaded from the CCDC.
;
_cell_angle_alpha 90.00
_cell_angle_beta 90.676(2)
_cell_angle_gamma 90.00
_cell_formula_units_Z 4
_cell_length_a 9.4914(7)
_cell_length_b 13.1578(9)
_cell_length_c 24.0997(19)
_cell_measurement_reflns_used 6145
_cell_measurement_temperature 113(2)
_cell_measurement_theta_max 27.5
_cell_measurement_theta_min 3.1
_cell_volume 3009.5(4)
_computing_cell_refinement 'CrystalClear-SM Expert 2.1 b42'
_computing_data_collection 'CrystalClear-SM Expert 2.1 b42 (Rigaku, 2015)'
_computing_data_reduction 'CrystalClear-SM Expert 2.1 b42'
_computing_molecular_graphics 'CrystalStructure 4.1'
_computing_publication_material 'CrystalStructure 4.1 (Rigaku, 2014)'
_computing_structure_refinement 'SHELXL-97 (Sheldrick, 1997)'
_computing_structure_solution 'SHELXS-97 (Sheldrick, 1990)'
_diffrn_ambient_temperature 113(2)
_diffrn_detector_area_resol_mean 5.814
_diffrn_measured_fraction_theta_full 0.995
_diffrn_measured_fraction_theta_max 0.995
_diffrn_measurement_device_type 'Rigaku XtaLAB P200'
_diffrn_measurement_method '\w and \f scans'
_diffrn_radiation_monochromator multilayer
_diffrn_radiation_source 'rotating anode'
_diffrn_radiation_type MoK\a
_diffrn_radiation_wavelength 0.71073
_diffrn_reflns_av_R_equivalents 0.0365
_diffrn_reflns_av_sigmaI/netI 0.0254
_diffrn_reflns_limit_h_max 12
_diffrn_reflns_limit_h_min -12
_diffrn_reflns_limit_k_max 17
_diffrn_reflns_limit_k_min -17
_diffrn_reflns_limit_l_max 31
_diffrn_reflns_limit_l_min -31
_diffrn_reflns_number 37829
_diffrn_reflns_theta_full 27.49
_diffrn_reflns_theta_max 27.49
_diffrn_reflns_theta_min 3.10
_diffrn_standards_decay_% 0
_diffrn_standards_interval_count 0
_diffrn_standards_interval_time 0
_diffrn_standards_number 0
_exptl_absorpt_coefficient_mu 0.077
_exptl_absorpt_correction_T_max 0.9908
_exptl_absorpt_correction_T_min 0.9847
_exptl_absorpt_correction_type multi-scan
_exptl_absorpt_process_details 'REQAB (Rigaku, 1998)'
_exptl_crystal_colour Colorless
_exptl_crystal_density_diffrn 1.215
_exptl_crystal_density_method 'not measured'
_exptl_crystal_description Prism
_exptl_crystal_F_000 1160
_exptl_crystal_size_max 0.20
_exptl_crystal_size_mid 0.18
_exptl_crystal_size_min 0.12
_refine_diff_density_max 0.219
_refine_diff_density_min -0.162
_refine_diff_density_rms 0.029
_refine_ls_extinction_method none
_refine_ls_goodness_of_fit_ref 1.008
_refine_ls_hydrogen_treatment constr
_refine_ls_matrix_type full
_refine_ls_number_parameters 381
_refine_ls_number_reflns 6865
_refine_ls_number_restraints 0
_refine_ls_restrained_S_all 1.008
_refine_ls_R_factor_all 0.0632
_refine_ls_R_factor_gt 0.0418
_refine_ls_shift/su_max 0.001
_refine_ls_shift/su_mean 0.000
_refine_ls_structure_factor_coef Fsqd
_refine_ls_weighting_details 'calc w=1/[\s^2^(Fo^2^)+(0.0787P)^2^+0.0993P] where P=(Fo^2^+2Fc^2^)/3'
_refine_ls_weighting_scheme calc
_refine_ls_wR_factor_gt 0.1195
_refine_ls_wR_factor_ref 0.1302
_reflns_number_gt 4815
_reflns_number_total 6865
_reflns_threshold_expression >2sigma(I)
_cod_data_source_file c8ob02675k2.cif
_cod_data_source_block shelx
_cod_depositor_comments
;
The following automatic conversions were performed:

'_symmetry_cell_setting' value 'Monoclinic' changed to 'monoclinic'
according to
/home/data/users/saulius/crontab/automatic-downloads/rss-feeds/RSC/lib/dictionaries/cif_core.dic
dictionary named 'cif_core.dic' version 2.4.2 from 2011-04-26.

'_exptl_absorpt_correction_type' value 'MULTI-SCAN' changed to
'multi-scan' according to
/home/data/users/saulius/crontab/automatic-downloads/rss-feeds/RSC/lib/dictionaries/cif_core.dic
dictionary named 'cif_core.dic' version 2.4.2 from 2011-04-26.

'_refine_ls_hydrogen_treatment' value 'CONSTR' changed to 'constr'
according to
/home/data/users/saulius/crontab/automatic-downloads/rss-feeds/RSC/lib/dictionaries/cif_core.dic
dictionary named 'cif_core.dic' version 2.4.2 from 2011-04-26.

Automatic conversion script
Id: cif_fix_values 4973 2017-02-22 13:04:09Z antanas 

 Adding full bibliography for 7156594--7156595.cif.
;
_cod_original_sg_symbol_H-M P2(1)/n
_cod_database_code 7156594

loop_
_symmetry_equiv_pos_as_xyz
'x, y, z'
'-x+1/2, y+1/2, -z+1/2'
'-x, -y, -z'
'x-1/2, -y-1/2, z-1/2'

loop_
_atom_site_label
_atom_site_type_symbol
_atom_site_fract_x
_atom_site_fract_y
_atom_site_fract_z
_atom_site_U_iso_or_equiv
_atom_site_adp_type
_atom_site_occupancy
_atom_site_symmetry_multiplicity
_atom_site_calc_flag
_atom_site_refinement_flags
O1 O 0.70502(10) 0.74783(7) 0.18210(4) 0.0521(2) Uani 1 1 d .
O2 O 0.59559(11) 1.00226(9) 0.34243(4) 0.0653(3) Uani 1 1 d .
O3 O 0.64577(12) 0.76775(9) 0.36112(4) 0.0736(3) Uani 1 1 d .
N1 N 0.86257(11) 0.85598(8) 0.13918(4) 0.0428(2) Uani 1 1 d .
N2 N 0.92436(11) 0.95163(8) 0.14984(5) 0.0442(3) Uani 1 1 d .
C1 C 0.77558(13) 0.82483(9) 0.18097(5) 0.0403(3) Uani 1 1 d .
C2 C 0.79291(12) 0.90439(9) 0.22671(5) 0.0386(3) Uani 1 1 d .
C3 C 0.86283(13) 0.85148(9) 0.27922(5) 0.0406(3) Uani 1 1 d .
H3 H 0.8112 0.7862 0.2851 0.049 Uiso 1 1 calc R
C4 C 0.82345(13) 0.92250(10) 0.32774(5) 0.0420(3) Uani 1 1 d .
H4 H 0.8903 0.9812 0.3271 0.050 Uiso 1 1 calc R
C5 C 0.67935(14) 0.96283(10) 0.31124(5) 0.0463(3) Uani 1 1 d .
C6 C 0.65939(13) 0.95060(9) 0.25016(5) 0.0422(3) Uani 1 1 d .
C7 C 0.53541(14) 0.97742(10) 0.22717(6) 0.0478(3) Uani 1 1 d .
H7 H 0.4712 1.0056 0.2529 0.057 Uiso 1 1 calc R
C8 C 0.47947(13) 0.97196(10) 0.17067(5) 0.0473(3) Uani 1 1 d .
C9 C 0.33366(15) 0.96600(13) 0.16320(6) 0.0615(4) Uani 1 1 d .
H9 H 0.2743 0.9697 0.1946 0.074 Uiso 1 1 calc R
C10 C 0.27431(16) 0.95485(15) 0.11122(7) 0.0718(5) Uani 1 1 d .
H10 H 0.1749 0.9501 0.1071 0.086 Uiso 1 1 calc R
C11 C 0.35764(18) 0.95052(14) 0.06553(7) 0.0698(5) Uani 1 1 d .
H11 H 0.3167 0.9417 0.0297 0.084 Uiso 1 1 calc R
C12 C 0.50146(17) 0.95899(14) 0.07178(6) 0.0695(5) Uani 1 1 d .
H12 H 0.5597 0.9568 0.0400 0.083 Uiso 1 1 calc R
C13 C 0.56152(15) 0.97058(12) 0.12355(6) 0.0585(4) Uani 1 1 d .
H13 H 0.6608 0.9778 0.1271 0.070 Uiso 1 1 calc R
C14 C 0.87834(12) 0.81295(10) 0.08566(5) 0.0443(3) Uani 1 1 d .
C15 C 0.88235(14) 0.70872(11) 0.07937(6) 0.0506(3) Uani 1 1 d .
H15 H 0.8760 0.6654 0.1108 0.061 Uiso 1 1 calc R
C16 C 0.89573(16) 0.66813(13) 0.02666(7) 0.0641(4) Uani 1 1 d .
H16 H 0.8979 0.5965 0.0220 0.077 Uiso 1 1 calc R
C17 C 0.90592(19) 0.73024(17) -0.01894(7) 0.0780(5) Uani 1 1 d .
H17 H 0.9145 0.7016 -0.0549 0.094 Uiso 1 1 calc R
C18 C 0.9036(2) 0.83410(17) -0.01225(7) 0.0796(5) Uani 1 1 d .
H18 H 0.9117 0.8771 -0.0437 0.096 Uiso 1 1 calc R
C19 C 0.88960(17) 0.87626(13) 0.03978(6) 0.0620(4) Uani 1 1 d .
H19 H 0.8877 0.9480 0.0442 0.074 Uiso 1 1 calc R
C20 C 0.88791(12) 0.97965(9) 0.19847(5) 0.0403(3) Uani 1 1 d .
C21 C 0.93927(16) 1.07783(10) 0.22200(6) 0.0551(4) Uani 1 1 d .
H21A H 0.9825 1.1183 0.1926 0.083 Uiso 1 1 calc R
H21B H 1.0092 1.0644 0.2513 0.083 Uiso 1 1 calc R
H21C H 0.8598 1.1154 0.2376 0.083 Uiso 1 1 calc R
C22 C 1.01713(14) 0.82475(10) 0.27358(5) 0.0465(3) Uani 1 1 d .
C23 C 1.05538(17) 0.74222(12) 0.24089(7) 0.0622(4) Uani 1 1 d .
H23 H 0.9846 0.7032 0.2225 0.075 Uiso 1 1 calc R
C24 C 1.1968(2) 0.71650(14) 0.23492(9) 0.0829(6) Uani 1 1 d .
H24 H 1.2221 0.6614 0.2116 0.099 Uiso 1 1 calc R
C25 C 1.3000(2) 0.77028(15) 0.26254(10) 0.0843(6) Uani 1 1 d .
H25 H 1.3963 0.7526 0.2581 0.101 Uiso 1 1 calc R
C26 C 1.26377(17) 0.84916(15) 0.29633(8) 0.0721(5) Uani 1 1 d .
H26 H 1.3348 0.8846 0.3166 0.086 Uiso 1 1 calc R
C27 C 1.12391(14) 0.87775(13) 0.30117(6) 0.0563(4) Uani 1 1 d .
H27 H 1.1005 0.9344 0.3237 0.068 Uiso 1 1 calc R
C28 C 0.83396(14) 0.87565(10) 0.38450(5) 0.0463(3) Uani 1 1 d .
C29 C 0.74157(17) 0.78522(11) 0.39351(6) 0.0562(4) Uani 1 1 d .
C30 C 0.7691(2) 0.71569(14) 0.44185(8) 0.0806(5) Uani 1 1 d .
H30A H 0.7514 0.7522 0.4765 0.121 Uiso 1 1 calc R
H30B H 0.8673 0.6929 0.4413 0.121 Uiso 1 1 calc R
H30C H 0.7064 0.6566 0.4392 0.121 Uiso 1 1 calc R
C31 C 0.91879(15) 0.91016(11) 0.42519(5) 0.0513(3) Uani 1 1 d .
H31 H 0.9168 0.8738 0.4592 0.062 Uiso 1 1 calc R
C32 C 1.01464(14) 0.99800(10) 0.42308(5) 0.0477(3) Uani 1 1 d .
C33 C 0.97467(15) 1.09327(11) 0.40397(6) 0.0550(4) Uani 1 1 d .
H33 H 0.8792 1.1053 0.3937 0.066 Uiso 1 1 calc R
C34 C 1.07165(18) 1.17051(12) 0.39962(7) 0.0656(4) Uani 1 1 d .
H34 H 1.0427 1.2355 0.3866 0.079 Uiso 1 1 calc R
C35 C 1.21009(19) 1.15403(14) 0.41408(7) 0.0717(5) Uani 1 1 d .
H35 H 1.2773 1.2070 0.4103 0.086 Uiso 1 1 calc R
C36 C 1.25109(18) 1.06102(15) 0.43403(8) 0.0776(5) Uani 1 1 d .
H36 H 1.3468 1.0496 0.4441 0.093 Uiso 1 1 calc R
C37 C 1.15378(16) 0.98401(13) 0.43947(7) 0.0651(4) Uani 1 1 d .
H37 H 1.1824 0.9205 0.4546 0.078 Uiso 1 1 calc R

loop_
_atom_site_aniso_label
_atom_site_aniso_U_11
_atom_site_aniso_U_22
_atom_site_aniso_U_33
_atom_site_aniso_U_23
_atom_site_aniso_U_13
_atom_site_aniso_U_12
O1 0.0636(6) 0.0474(5) 0.0454(5) -0.0034(4) 0.0010(4) -0.0198(4)
O2 0.0579(6) 0.0808(8) 0.0572(6) -0.0240(5) -0.0005(5) 0.0084(5)
O3 0.0807(8) 0.0813(8) 0.0587(6) -0.0077(5) 0.0003(6) -0.0366(6)
N1 0.0473(6) 0.0404(6) 0.0406(6) -0.0013(4) 0.0017(4) -0.0073(4)
N2 0.0433(6) 0.0394(6) 0.0499(6) 0.0027(5) -0.0015(5) -0.0060(4)
C1 0.0442(6) 0.0401(6) 0.0364(6) 0.0014(5) -0.0047(5) -0.0051(5)
C2 0.0408(6) 0.0371(6) 0.0377(6) -0.0005(5) -0.0042(5) -0.0036(5)
C3 0.0458(6) 0.0403(6) 0.0357(6) 0.0017(5) -0.0041(5) -0.0029(5)
C4 0.0435(6) 0.0439(7) 0.0386(6) -0.0039(5) -0.0046(5) -0.0065(5)
C5 0.0460(7) 0.0456(7) 0.0471(7) -0.0093(6) -0.0024(6) -0.0046(6)
C6 0.0427(6) 0.0407(7) 0.0431(7) -0.0025(5) -0.0036(5) -0.0028(5)
C7 0.0452(7) 0.0474(7) 0.0506(8) -0.0013(6) -0.0014(6) 0.0018(6)
C8 0.0433(7) 0.0488(7) 0.0495(8) 0.0058(6) -0.0050(6) 0.0047(6)
C9 0.0435(7) 0.0900(11) 0.0512(8) 0.0112(7) -0.0006(6) 0.0080(7)
C10 0.0446(8) 0.1079(14) 0.0626(10) 0.0207(9) -0.0115(7) -0.0053(8)
C11 0.0659(10) 0.0941(13) 0.0492(9) 0.0124(8) -0.0148(7) -0.0009(8)
C12 0.0598(9) 0.1016(13) 0.0471(9) 0.0209(8) 0.0024(7) 0.0137(9)
C13 0.0427(7) 0.0768(10) 0.0560(9) 0.0198(7) -0.0028(6) 0.0048(7)
C14 0.0388(6) 0.0537(8) 0.0403(7) -0.0023(5) -0.0013(5) -0.0004(5)
C15 0.0459(7) 0.0559(8) 0.0499(8) -0.0057(6) -0.0034(6) -0.0028(6)
C16 0.0555(9) 0.0706(10) 0.0662(10) -0.0249(8) -0.0013(7) -0.0036(7)
C17 0.0745(11) 0.1116(16) 0.0479(9) -0.0212(9) 0.0056(8) -0.0082(10)
C18 0.0939(13) 0.1020(15) 0.0430(9) 0.0053(8) 0.0049(8) -0.0075(11)
C19 0.0714(10) 0.0669(10) 0.0477(8) 0.0057(7) 0.0049(7) -0.0007(8)
C20 0.0395(6) 0.0364(6) 0.0449(7) 0.0028(5) -0.0057(5) -0.0019(5)
C21 0.0647(9) 0.0405(7) 0.0599(9) 0.0008(6) -0.0072(7) -0.0120(6)
C22 0.0512(7) 0.0470(7) 0.0414(7) 0.0103(5) -0.0010(5) 0.0062(6)
C23 0.0691(10) 0.0471(8) 0.0704(10) 0.0065(7) 0.0035(7) 0.0155(7)
C24 0.0884(14) 0.0580(10) 0.1028(14) 0.0143(9) 0.0205(11) 0.0336(10)
C25 0.0582(10) 0.0742(12) 0.1208(16) 0.0344(11) 0.0107(10) 0.0237(9)
C26 0.0505(9) 0.0856(13) 0.0800(12) 0.0253(9) -0.0060(8) 0.0045(8)
C27 0.0478(7) 0.0715(10) 0.0496(8) 0.0083(7) -0.0034(6) 0.0014(7)
C28 0.0497(7) 0.0495(7) 0.0398(7) -0.0025(5) -0.0002(5) -0.0062(6)
C29 0.0664(9) 0.0570(9) 0.0453(8) -0.0070(6) 0.0076(7) -0.0132(7)
C30 0.1036(14) 0.0666(11) 0.0716(11) 0.0142(8) 0.0037(10) -0.0214(10)
C31 0.0586(8) 0.0570(8) 0.0381(7) 0.0028(6) -0.0041(6) -0.0033(6)
C32 0.0524(7) 0.0563(8) 0.0343(6) -0.0036(5) -0.0098(5) -0.0041(6)
C33 0.0543(8) 0.0530(8) 0.0574(9) -0.0101(6) -0.0130(6) 0.0034(6)
C34 0.0776(10) 0.0510(9) 0.0677(10) -0.0020(7) -0.0159(8) -0.0052(8)
C35 0.0702(10) 0.0726(11) 0.0719(11) 0.0032(8) -0.0129(8) -0.0240(8)
C36 0.0551(9) 0.0870(13) 0.0900(13) 0.0080(10) -0.0251(8) -0.0114(9)
C37 0.0608(9) 0.0670(10) 0.0668(10) 0.0093(7) -0.0259(7) -0.0020(7)

loop_
_atom_type_symbol
_atom_type_description
_atom_type_scat_dispersion_real
_atom_type_scat_dispersion_imag
_atom_type_scat_source
C C 0.0033 0.0016 'International Tables Vol C Tables 4.2.6.8 and 6.1.1.4'
H H 0.0000 0.0000 'International Tables Vol C Tables 4.2.6.8 and 6.1.1.4'
N N 0.0061 0.0033 'International Tables Vol C Tables 4.2.6.8 and 6.1.1.4'
O O 0.0106 0.0060 'International Tables Vol C Tables 4.2.6.8 and 6.1.1.4'

loop_
_geom_angle_atom_site_label_1
_geom_angle_atom_site_label_2
_geom_angle_atom_site_label_3
_geom_angle
C1 N1 N2 112.65(10)
C1 N1 C14 128.25(10)
N2 N1 C14 118.27(10)
C20 N2 N1 107.90(10)
O1 C1 N1 127.01(11)
O1 C1 C2 127.58(11)
N1 C1 C2 105.33(10)
C20 C2 C6 114.25(10)
C20 C2 C1 100.61(10)
C6 C2 C1 117.33(10)
C20 C2 C3 113.74(9)
C6 C2 C3 102.84(9)
C1 C2 C3 108.42(9)
C22 C3 C4 116.81(10)
C22 C3 C2 115.30(10)
C4 C3 C2 103.65(9)
C22 C3 H3 106.8
C4 C3 H3 106.8
C2 C3 H3 106.8
C28 C4 C5 115.63(11)
C28 C4 C3 115.25(10)
C5 C4 C3 103.80(9)
C28 C4 H4 107.2
C5 C4 H4 107.2
C3 C4 H4 107.2
O2 C5 C6 125.43(12)
O2 C5 C4 125.54(12)
C6 C5 C4 108.98(11)
C7 C6 C5 118.68(12)
C7 C6 C2 133.03(12)
C5 C6 C2 108.26(10)
C6 C7 C8 132.90(13)
C6 C7 H7 113.5
C8 C7 H7 113.5
C13 C8 C9 117.38(12)
C13 C8 C7 124.38(12)
C9 C8 C7 118.24(12)
C10 C9 C8 121.22(14)
C10 C9 H9 119.4
C8 C9 H9 119.4
C11 C10 C9 120.30(14)
C11 C10 H10 119.9
C9 C10 H10 119.9
C10 C11 C12 119.46(15)
C10 C11 H11 120.3
C12 C11 H11 120.3
C13 C12 C11 120.59(15)
C13 C12 H12 119.7
C11 C12 H12 119.7
C12 C13 C8 120.99(14)
C12 C13 H13 119.5
C8 C13 H13 119.5
C15 C14 C19 120.38(12)
C15 C14 N1 119.99(11)
C19 C14 N1 119.63(13)
C14 C15 C16 119.13(14)
C14 C15 H15 120.4
C16 C15 H15 120.4
C17 C16 C15 120.81(16)
C17 C16 H16 119.6
C15 C16 H16 119.6
C16 C17 C18 119.71(15)
C16 C17 H17 120.1
C18 C17 H17 120.1
C17 C18 C19 120.52(16)
C17 C18 H18 119.7
C19 C18 H18 119.7
C18 C19 C14 119.45(16)
C18 C19 H19 120.3
C14 C19 H19 120.3
N2 C20 C21 120.49(11)
N2 C20 C2 113.20(10)
C21 C20 C2 126.32(11)
C20 C21 H21A 109.5
C20 C21 H21B 109.5
H21A C21 H21B 109.5
C20 C21 H21C 109.5
H21A C21 H21C 109.5
H21B C21 H21C 109.5
C23 C22 C27 117.88(14)
C23 C22 C3 119.40(13)
C27 C22 C3 122.69(12)
C22 C23 C24 120.38(17)
C22 C23 H23 119.8
C24 C23 H23 119.8
C25 C24 C23 120.47(18)
C25 C24 H24 119.8
C23 C24 H24 119.8
C26 C25 C24 119.80(17)
C26 C25 H25 120.1
C24 C25 H25 120.1
C25 C26 C27 120.31(18)
C25 C26 H26 119.8
C27 C26 H26 119.8
C26 C27 C22 121.08(16)
C26 C27 H27 119.5
C22 C27 H27 119.5
C31 C28 C29 120.74(12)
C31 C28 C4 124.05(12)
C29 C28 C4 115.21(11)
O3 C29 C28 119.57(13)
O3 C29 C30 120.38(14)
C28 C29 C30 120.04(13)
C29 C30 H30A 109.5
C29 C30 H30B 109.5
H30A C30 H30B 109.5
C29 C30 H30C 109.5
H30A C30 H30C 109.5
H30B C30 H30C 109.5
C28 C31 C32 127.34(12)
C28 C31 H31 116.3
C32 C31 H31 116.3
C37 C32 C33 118.07(13)
C37 C32 C31 118.23(13)
C33 C32 C31 123.67(12)
C34 C33 C32 120.81(14)
C34 C33 H33 119.6
C32 C33 H33 119.6
C35 C34 C33 120.22(15)
C35 C34 H34 119.9
C33 C34 H34 119.9
C36 C35 C34 119.82(15)
C36 C35 H35 120.1
C34 C35 H35 120.1
C35 C36 C37 120.16(15)
C35 C36 H36 119.9
C37 C36 H36 119.9
C36 C37 C32 120.83(15)
C36 C37 H37 119.6
C32 C37 H37 119.6

loop_
_geom_bond_atom_site_label_1
_geom_bond_atom_site_label_2
_geom_bond_distance
O1 C1 1.2149(14)
O2 C5 1.2167(16)
O3 C29 1.2134(17)
N1 C1 1.3725(16)
N1 N2 1.4108(14)
N1 C14 1.4181(16)
N2 C20 1.2800(16)
C1 C2 1.5276(16)
C2 C20 1.5072(17)
C2 C6 1.5205(17)
C2 C3 1.5831(16)
C3 C22 1.5138(18)
C3 C4 1.5463(17)
C3 H3 1.0000
C4 C28 1.5024(18)
C4 C5 1.5158(18)
C4 H4 1.0000
C5 C6 1.4906(18)
C6 C7 1.3418(17)
C7 C8 1.4575(18)
C7 H7 0.9500
C8 C13 1.385(2)
C8 C9 1.3957(19)
C9 C10 1.375(2)
C9 H9 0.9500
C10 C11 1.364(2)
C10 H10 0.9500
C11 C12 1.376(2)
C11 H11 0.9500
C12 C13 1.374(2)
C12 H12 0.9500
C13 H13 0.9500
C14 C15 1.3804(19)
C14 C19 1.389(2)
C15 C16 1.385(2)
C15 H15 0.9500
C16 C17 1.374(2)
C16 H16 0.9500
C17 C18 1.376(3)
C17 H17 0.9500
C18 C19 1.379(2)
C18 H18 0.9500
C19 H19 0.9500
C20 C21 1.4905(17)
C21 H21A 0.9800
C21 H21B 0.9800
C21 H21C 0.9800
C22 C23 1.392(2)
C22 C27 1.393(2)
C23 C24 1.394(2)
C23 H23 0.9500
C24 C25 1.374(3)
C24 H24 0.9500
C25 C26 1.366(3)
C25 H25 0.9500
C26 C27 1.386(2)
C26 H26 0.9500
C27 H27 0.9500
C28 C31 1.3408(18)
C28 C29 1.4955(19)
C29 C30 1.502(2)
C30 H30A 0.9800
C30 H30B 0.9800
C30 H30C 0.9800
C31 C32 1.4722(19)
C31 H31 0.9500
C32 C37 1.3862(19)
C32 C33 1.387(2)
C33 C34 1.376(2)
C33 H33 0.9500
C34 C35 1.373(2)
C34 H34 0.9500
C35 C36 1.370(2)
C35 H35 0.9500
C36 C37 1.378(2)
C36 H36 0.9500
C37 H37 0.9500

loop_
_geom_torsion_atom_site_label_1
_geom_torsion_atom_site_label_2
_geom_torsion_atom_site_label_3
_geom_torsion_atom_site_label_4
_geom_torsion
C1 N1 N2 C20 4.36(14)
C14 N1 N2 C20 174.80(10)
N2 N1 C1 O1 177.21(12)
C14 N1 C1 O1 7.9(2)
N2 N1 C1 C2 -5.80(13)
C14 N1 C1 C2 -175.07(11)
O1 C1 C2 C20 -178.25(12)
N1 C1 C2 C20 4.79(11)
O1 C1 C2 C6 -53.69(17)
N1 C1 C2 C6 129.35(11)
O1 C1 C2 C3 62.14(16)
N1 C1 C2 C3 -114.82(10)
C20 C2 C3 C22 -38.86(14)
C6 C2 C3 C22 -162.95(10)
C1 C2 C3 C22 72.15(13)
C20 C2 C3 C4 90.05(12)
C6 C2 C3 C4 -34.04(11)
C1 C2 C3 C4 -158.94(10)
C22 C3 C4 C28 -71.21(14)
C2 C3 C4 C28 160.80(10)
C22 C3 C4 C5 161.32(10)
C2 C3 C4 C5 33.34(12)
C28 C4 C5 O2 34.85(18)
C3 C4 C5 O2 162.08(13)
C28 C4 C5 C6 -147.66(11)
C3 C4 C5 C6 -20.43(13)
O2 C5 C6 C7 -5.5(2)
C4 C5 C6 C7 176.97(12)
O2 C5 C6 C2 176.12(13)
C4 C5 C6 C2 -1.37(14)
C20 C2 C6 C7 80.22(17)
C1 C2 C6 C7 -37.2(2)
C3 C2 C6 C7 -156.03(14)
C20 C2 C6 C5 -101.77(12)
C1 C2 C6 C5 140.83(11)
C3 C2 C6 C5 21.97(12)
C5 C6 C7 C8 -177.21(14)
C2 C6 C7 C8 0.6(3)
C6 C7 C8 C13 -24.9(2)
C6 C7 C8 C9 153.95(16)
C13 C8 C9 C10 2.7(2)
C7 C8 C9 C10 -176.27(15)
C8 C9 C10 C11 -0.7(3)
C9 C10 C11 C12 -1.0(3)
C10 C11 C12 C13 0.7(3)
C11 C12 C13 C8 1.3(3)
C9 C8 C13 C12 -3.0(2)
C7 C8 C13 C12 175.93(15)
C1 N1 C14 C15 -41.69(18)
N2 N1 C14 C15 149.56(11)
C1 N1 C14 C19 138.28(14)
N2 N1 C14 C19 -30.47(17)
C19 C14 C15 C16 -0.91(19)
N1 C14 C15 C16 179.06(12)
C14 C15 C16 C17 0.4(2)
C15 C16 C17 C18 0.4(3)
C16 C17 C18 C19 -0.7(3)
C17 C18 C19 C14 0.2(3)
C15 C14 C19 C18 0.6(2)
N1 C14 C19 C18 -179.40(14)
N1 N2 C20 C21 178.96(11)
N1 N2 C20 C2 -0.78(13)
C6 C2 C20 N2 -129.15(11)
C1 C2 C20 N2 -2.51(13)
C3 C2 C20 N2 113.18(12)
C6 C2 C20 C21 51.13(16)
C1 C2 C20 C21 177.76(12)
C3 C2 C20 C21 -66.54(16)
C4 C3 C22 C23 163.34(12)
C2 C3 C22 C23 -74.57(15)
C4 C3 C22 C27 -14.79(17)
C2 C3 C22 C27 107.30(13)
C27 C22 C23 C24 -2.1(2)
C3 C22 C23 C24 179.72(13)
C22 C23 C24 C25 2.0(3)
C23 C24 C25 C26 0.4(3)
C24 C25 C26 C27 -2.6(3)
C25 C26 C27 C22 2.5(2)
C23 C22 C27 C26 -0.1(2)
C3 C22 C27 C26 178.03(13)
C5 C4 C28 C31 -119.11(15)
C3 C4 C28 C31 119.64(15)
C5 C4 C28 C29 60.93(15)
C3 C4 C28 C29 -60.32(15)
C31 C28 C29 O3 164.84(14)
C4 C28 C29 O3 -15.2(2)
C31 C28 C29 C30 -16.2(2)
C4 C28 C29 C30 163.76(14)
C29 C28 C31 C32 -179.53(14)
C4 C28 C31 C32 0.5(2)
C28 C31 C32 C37 -128.75(16)
C28 C31 C32 C33 49.2(2)
C37 C32 C33 C34 2.2(2)
C31 C32 C33 C34 -175.69(14)
C32 C33 C34 C35 0.2(2)
C33 C34 C35 C36 -1.4(3)
C34 C35 C36 C37 0.2(3)
C35 C36 C37 C32 2.3(3)
C33 C32 C37 C36 -3.5(2)
C31 C32 C37 C36 174.54(15)
